data_7246207
loop_
_publ_author_name
'Gusev, Alexey'
'Kiskin, Mikhail'
'Braga, Elena'
'Zamnius, Ekaterina'
'Kryukova, Mariya'
'Karaush-Karmazin, Nataliya'
'Baryshnikov, Glib'
'Minaev, Boris'
'Linert, Wolfgang'

_publ_section_title
;
 Structure and emission properties of dinuclear copper(i) complexes with
 pyridyltriazole
;
_journal_issue 6
_journal_name_full 'RSC Advances'
_journal_page_first 3899
_journal_page_last 3909
_journal_paper_doi 10.1039/D2RA06986E
_journal_volume 13
_journal_year 2023
_chemical_formula_moiety 'C62 H50 Cu2 I2 N8 P2'
_chemical_formula_sum 'C62 H50 Cu2 I2 N8 P2'
_chemical_formula_weight 1349.92
_space_group_crystal_system triclinic
_space_group_IT_number 2
_space_group_name_Hall '-P 1'
_space_group_name_H-M_alt 'P -1'
_atom_sites_solution_hydrogens mixed
_audit_creation_date 2021-01-15
_audit_creation_method
;
Olex2 1.3
(compiled 2020.02.04 svn.rd84adfe8 for OlexSys, GUI svn.r6032)
;
_audit_update_record
;
2022-10-28 deposited with the CCDC.	2023-01-23 downloaded from the CCDC.
;
_cell_angle_alpha 109.563(3)
_cell_angle_beta 111.852(3)
_cell_angle_gamma 100.786(2)
_cell_formula_units_Z 1
_cell_length_a 10.8722(10)
_cell_length_b 12.3493(10)
_cell_length_c 12.7434(10)
_cell_measurement_reflns_used 9911
_cell_measurement_temperature 100(2)
_cell_measurement_theta_max 30.51
_cell_measurement_theta_min 2.77
_cell_volume 1398.1(2)
_computing_molecular_graphics 'Olex2 1.3 (Dolomanov et al., 2009)'
_computing_publication_material 'Olex2 1.3 (Dolomanov et al., 2009)'
_computing_structure_refinement 'XL  (Sheldrick, 2008)'
_diffrn_ambient_temperature 100.0
_diffrn_measured_fraction_theta_full 0.988
_diffrn_measured_fraction_theta_max 0.988
_diffrn_measurement_device_type 'Bruker APEX-II CCD'
_diffrn_measurement_method '\f and \w scans'
_diffrn_radiation_type MoK\a
_diffrn_radiation_wavelength 0.71073
_diffrn_reflns_av_R_equivalents 0.0319
_diffrn_reflns_av_unetI/netI 0.0449
_diffrn_reflns_Laue_measured_fraction_full 0.988
_diffrn_reflns_Laue_measured_fraction_max 0.988
_diffrn_reflns_limit_h_max 13
_diffrn_reflns_limit_h_min -13
_diffrn_reflns_limit_k_max 15
_diffrn_reflns_limit_k_min -14
_diffrn_reflns_limit_l_max 15
_diffrn_reflns_limit_l_min -15
_diffrn_reflns_number 10949
_diffrn_reflns_point_group_measured_fraction_full 0.988
_diffrn_reflns_point_group_measured_fraction_max 0.988
_diffrn_reflns_theta_full 25.242
_diffrn_reflns_theta_max 25.998
_diffrn_reflns_theta_min 2.002
_diffrn_standards_number 0
_exptl_absorpt_coefficient_mu 1.970
_exptl_absorpt_correction_T_max 0.3812
_exptl_absorpt_correction_T_min 0.2755
_exptl_absorpt_correction_type multi-scan
_exptl_crystal_colour yellow
_exptl_crystal_density_diffrn 1.603
_exptl_crystal_description prizm
_exptl_crystal_F_000 672
_exptl_crystal_preparation Luminescent
_exptl_crystal_size_max 0.18
_exptl_crystal_size_mid 0.15
_exptl_crystal_size_min 0.12
_refine_diff_density_max 2.774
_refine_diff_density_min -1.435
_refine_diff_density_rms 0.152
_refine_ls_extinction_method none
_refine_ls_goodness_of_fit_ref 1.036
_refine_ls_hydrogen_treatment mixed
_refine_ls_matrix_type full
_refine_ls_number_parameters 348
_refine_ls_number_reflns 5428
_refine_ls_number_restraints 0
_refine_ls_restrained_S_all 1.036
_refine_ls_R_factor_all 0.0409
_refine_ls_R_factor_gt 0.0382
_refine_ls_shift/su_max 0.002
_refine_ls_shift/su_mean 0.000
_refine_ls_structure_factor_coef Fsqd
_refine_ls_weighting_details 'w=1/[\s^2^(Fo^2^)+(0.0760P)^2^+0.5352P] where P=(Fo^2^+2Fc^2^)/3'
_refine_ls_weighting_scheme calc
_refine_ls_wR_factor_gt 0.1051
_refine_ls_wR_factor_ref 0.1074
_reflns_Friedel_coverage 0.000
_reflns_number_gt 5026
_reflns_number_total 5428
_reflns_threshold_expression 'I > 2\s(I)'
_cod_data_source_file d2ra06986e2.cif
_cod_data_source_block a_a
_cod_database_code 7246207
_shelx_shelxl_version_number 2014/7
_shelx_space_group_comment
;
The symmetry employed for this shelxl refinement is uniquely defined
by the following loop, which should always be used as a source of
symmetry information in preference to the above space-group names.
They are only intended as comments.
;
_shelx_estimated_absorpt_t_max 0.798
_shelx_estimated_absorpt_t_min 0.718
_olex2_refinement_description
;
1. Twinned data refinement
 Scales: 0(10)
 1(10)
2. Fixed Uiso
 At 1.2 times of:
  All C(H) groups
3.a Aromatic/amide H refined with riding coordinates:
 C2(H2), C3(H3), C5(H5), C6(H6), C13(H13), C14(H14), C15(H15), C16(H16),
 C17(H17), C19(H19), C20(H20), C21(H21), C22(H22), C23(H23), C25(H25), C26(H26),
  C27(H27), C28(H28), C29(H29), C31(H31), C32(H32), C33(H33), C34(H34), C35(H35)
;
_olex2_submission_special_instructions 'No special instructions were received'

loop_
_space_group_symop_operation_xyz
'x, y, z'
'-x, -y, -z'

loop_
_atom_site_label
_atom_site_type_symbol
_atom_site_fract_x
_atom_site_fract_y
_atom_site_fract_z
_atom_site_U_iso_or_equiv
_atom_site_adp_type
_atom_site_occupancy
_atom_site_site_symmetry_order
_atom_site_calc_flag
_atom_site_refinement_flags_posn
_atom_site_refinement_flags_adp
_atom_site_refinement_flags_occupancy
_atom_site_disorder_assembly
_atom_site_disorder_group
Cu1 Cu 0.58754(4) 0.57697(3) 0.47312(3) 0.01623(11) Uani 1 1 d . . . . .
I1 I 0.31023(2) 0.52976(2) 0.37778(2) 0.01836(10) Uani 1 1 d . . . . .
P1 P 0.70603(8) 0.77942(7) 0.58374(7) 0.01502(17) Uani 1 1 d . . . . .
N1 N 0.6323(3) 0.4990(2) 0.3288(3) 0.0181(5) Uani 1 1 d . . . . .
N8 N 0.7040(3) 0.4264(2) -0.0566(3) 0.0191(5) Uani 1 1 d . . . . .
N9 N 0.7798(3) 0.3928(3) -0.1173(3) 0.0199(6) Uani 1 1 d . . . . .
N11 N 0.8741(3) 0.3682(2) 0.0530(2) 0.0184(5) Uani 1 1 d . . . . .
C2 C 0.5433(3) 0.4669(3) 0.2083(3) 0.0182(6) Uani 1 1 d . . . . .
H2 H 0.4493 0.4655 0.1874 0.022 Uiso 1 1 calc R U . . .
C3 C 0.5807(3) 0.4358(3) 0.1130(3) 0.0184(6) Uani 1 1 d . . . . .
H3 H 0.5137 0.4131 0.0287 0.022 Uiso 1 1 calc R U . . .
C4 C 0.7187(3) 0.4381(3) 0.1425(3) 0.0175(6) Uani 1 1 d . . . . .
C5 C 0.8110(3) 0.4690(3) 0.2668(3) 0.0215(7) Uani 1 1 d . . . . .
H5 H 0.9050 0.4697 0.2899 0.026 Uiso 1 1 calc R U . . .
C6 C 0.7648(3) 0.4986(3) 0.3562(3) 0.0211(7) Uani 1 1 d . . . . .
H6 H 0.8290 0.5197 0.4409 0.025 Uiso 1 1 calc R U . . .
C7 C 0.7645(3) 0.4100(3) 0.0448(3) 0.0173(6) Uani 1 1 d . . . . .
C10 C 0.8805(3) 0.3577(3) -0.0521(3) 0.0159(6) Uani 1 1 d . . . . .
C12 C 0.9786(3) 0.3136(3) -0.0931(3) 0.0178(6) Uani 1 1 d . . . . .
C13 C 0.9705(3) 0.2999(3) -0.2088(3) 0.0227(7) Uani 1 1 d . . . . .
H13 H 0.9017 0.3209 -0.2622 0.027 Uiso 1 1 calc R U . . .
C14 C 1.0630(4) 0.2554(3) -0.2461(3) 0.0295(8) Uani 1 1 d . . . . .
H14 H 1.0576 0.2464 -0.3248 0.035 Uiso 1 1 calc R U . . .
C15 C 1.1628(4) 0.2243(3) -0.1689(4) 0.0335(9) Uani 1 1 d . . . . .
H15 H 1.2251 0.1926 -0.1951 0.040 Uiso 1 1 calc R U . . .
C16 C 1.1720(4) 0.2394(3) -0.0531(4) 0.0320(8) Uani 1 1 d . . . . .
H16 H 1.2418 0.2193 0.0006 0.038 Uiso 1 1 calc R U . . .
C17 C 1.0799(4) 0.2835(3) -0.0150(3) 0.0258(7) Uani 1 1 d . . . . .
H17 H 1.0861 0.2930 0.0641 0.031 Uiso 1 1 calc R U . . .
C18 C 0.6506(3) 0.8678(3) 0.4965(3) 0.0169(6) Uani 1 1 d . . . . .
C19 C 0.5691(3) 0.8036(3) 0.3662(3) 0.0227(7) Uani 1 1 d . . . . .
H19 H 0.5452 0.7170 0.3261 0.027 Uiso 1 1 calc R U . . .
C20 C 0.5221(4) 0.8643(3) 0.2939(3) 0.0257(7) Uani 1 1 d . . . . .
H20 H 0.4667 0.8195 0.2049 0.031 Uiso 1 1 calc R U . . .
C21 C 0.5561(4) 0.9897(3) 0.3517(4) 0.0251(7) Uani 1 1 d . . . . .
H21 H 0.5225 1.0312 0.3026 0.030 Uiso 1 1 calc R U . . .
C22 C 0.6397(3) 1.0561(3) 0.4822(4) 0.0239(7) Uani 1 1 d . . . . .
H22 H 0.6638 1.1427 0.5218 0.029 Uiso 1 1 calc R U . . .
C23 C 0.6873(3) 0.9953(3) 0.5539(3) 0.0209(7) Uani 1 1 d . . . . .
H23 H 0.7453 1.0406 0.6426 0.025 Uiso 1 1 calc R U . . .
C24 C 0.6979(3) 0.8536(3) 0.7294(3) 0.0167(6) Uani 1 1 d . . . . .
C25 C 0.5821(3) 0.7956(3) 0.7394(3) 0.0178(6) Uani 1 1 d . . . . .
H25 H 0.5147 0.7178 0.6736 0.021 Uiso 1 1 calc R U . . .
C26 C 0.5653(3) 0.8515(3) 0.8455(3) 0.0214(7) Uani 1 1 d . . . . .
H26 H 0.4867 0.8113 0.8519 0.026 Uiso 1 1 calc R U . . .
C27 C 0.6621(4) 0.9648(3) 0.9412(3) 0.0260(7) Uani 1 1 d . . . . .
H27 H 0.6491 1.0033 1.0125 0.031 Uiso 1 1 calc R U . . .
C28 C 0.7790(4) 1.0227(3) 0.9330(3) 0.0298(8) Uani 1 1 d . . . . .
H28 H 0.8463 1.1004 0.9992 0.036 Uiso 1 1 calc R U . . .
C29 C 0.7974(3) 0.9671(3) 0.8282(3) 0.0235(7) Uani 1 1 d . . . . .
H29 H 0.8779 1.0063 0.8237 0.028 Uiso 1 1 calc R U . . .
C30 C 0.8949(3) 0.8207(3) 0.6324(3) 0.0179(6) Uani 1 1 d . . . . .
C31 C 0.9608(4) 0.8825(4) 0.5836(4) 0.0272(8) Uani 1 1 d . . . . .
H31 H 0.9084 0.9118 0.5282 0.033 Uiso 1 1 calc R U . . .
C32 C 1.1021(4) 0.9018(4) 0.6147(4) 0.0349(9) Uani 1 1 d . . . . .
H32 H 1.1463 0.9449 0.5814 0.042 Uiso 1 1 calc R U . . .
C33 C 1.1788(4) 0.8584(4) 0.6943(4) 0.0289(8) Uani 1 1 d . . . . .
H33 H 1.2752 0.8706 0.7146 0.035 Uiso 1 1 calc R U . . .
C34 C 1.1151(3) 0.7970(3) 0.7444(3) 0.0234(7) Uani 1 1 d . . . . .
H34 H 1.1678 0.7675 0.7994 0.028 Uiso 1 1 calc R U . . .
C35 C 0.9740(3) 0.7791(3) 0.7139(3) 0.0205(6) Uani 1 1 d . . . . .
H35 H 0.9307 0.7377 0.7490 0.025 Uiso 1 1 calc R U . . .
H9 H 0.770(4) 0.394(3) -0.182(4) 0.021(10) Uiso 1 1 d . . . . .

loop_
_atom_site_aniso_label
_atom_site_aniso_U_11
_atom_site_aniso_U_22
_atom_site_aniso_U_33
_atom_site_aniso_U_23
_atom_site_aniso_U_13
_atom_site_aniso_U_12
Cu1 0.0180(2) 0.0177(2) 0.0118(2) 0.00683(16) 0.00597(17) 0.00567(16)
I1 0.01635(13) 0.02572(15) 0.01404(14) 0.01283(10) 0.00482(10) 0.00700(10)
P1 0.0139(4) 0.0172(4) 0.0132(4) 0.0075(3) 0.0051(3) 0.0052(3)
N1 0.0214(13) 0.0186(13) 0.0165(14) 0.0097(11) 0.0094(11) 0.0070(11)
N8 0.0194(13) 0.0267(14) 0.0168(14) 0.0125(11) 0.0103(11) 0.0104(11)
N9 0.0180(13) 0.0289(15) 0.0152(15) 0.0126(12) 0.0070(12) 0.0102(11)
N11 0.0190(13) 0.0225(13) 0.0145(14) 0.0095(11) 0.0065(11) 0.0096(11)
C2 0.0170(14) 0.0221(16) 0.0174(16) 0.0109(13) 0.0076(13) 0.0080(12)
C3 0.0197(15) 0.0214(16) 0.0108(15) 0.0078(12) 0.0036(12) 0.0073(12)
C4 0.0212(15) 0.0188(15) 0.0156(16) 0.0101(12) 0.0090(13) 0.0080(12)
C5 0.0200(15) 0.0284(17) 0.0166(17) 0.0111(14) 0.0074(13) 0.0101(13)
C6 0.0198(15) 0.0297(17) 0.0145(16) 0.0125(13) 0.0054(13) 0.0106(13)
C7 0.0175(14) 0.0201(15) 0.0108(15) 0.0068(12) 0.0041(12) 0.0054(12)
C10 0.0151(14) 0.0177(15) 0.0088(15) 0.0052(12) 0.0018(12) 0.0028(12)
C12 0.0156(14) 0.0164(14) 0.0155(16) 0.0053(12) 0.0043(12) 0.0033(12)
C13 0.0203(15) 0.0267(17) 0.0148(16) 0.0062(13) 0.0054(13) 0.0070(13)
C14 0.0298(18) 0.0332(19) 0.0230(19) 0.0066(15) 0.0164(15) 0.0085(15)
C15 0.0281(18) 0.0295(19) 0.042(2) 0.0085(16) 0.0200(18) 0.0133(15)
C16 0.0246(17) 0.034(2) 0.038(2) 0.0174(17) 0.0109(16) 0.0150(15)
C17 0.0225(16) 0.0276(18) 0.0214(18) 0.0092(14) 0.0066(14) 0.0077(14)
C18 0.0142(14) 0.0216(15) 0.0202(17) 0.0132(13) 0.0090(13) 0.0077(12)
C19 0.0224(16) 0.0256(17) 0.0223(18) 0.0142(14) 0.0090(14) 0.0095(13)
C20 0.0204(16) 0.0336(19) 0.0220(18) 0.0166(15) 0.0060(14) 0.0079(14)
C21 0.0223(16) 0.0338(19) 0.036(2) 0.0268(17) 0.0176(16) 0.0154(15)
C22 0.0216(16) 0.0224(16) 0.037(2) 0.0174(15) 0.0176(15) 0.0100(13)
C23 0.0167(14) 0.0238(16) 0.0228(18) 0.0115(13) 0.0096(13) 0.0056(12)
C24 0.0172(14) 0.0188(15) 0.0117(15) 0.0070(12) 0.0040(12) 0.0069(12)
C25 0.0187(14) 0.0189(15) 0.0150(16) 0.0090(12) 0.0058(12) 0.0069(12)
C26 0.0217(15) 0.0280(17) 0.0223(18) 0.0160(14) 0.0118(14) 0.0123(13)
C27 0.0319(18) 0.0304(18) 0.0184(17) 0.0103(14) 0.0132(15) 0.0145(15)
C28 0.0317(19) 0.0277(18) 0.0194(18) 0.0046(14) 0.0092(15) 0.0059(15)
C29 0.0208(15) 0.0244(17) 0.0179(17) 0.0067(13) 0.0066(14) 0.0035(13)
C30 0.0153(14) 0.0196(15) 0.0142(16) 0.0055(12) 0.0052(12) 0.0047(12)
C31 0.0209(16) 0.043(2) 0.030(2) 0.0261(17) 0.0128(15) 0.0157(15)
C32 0.0256(18) 0.059(3) 0.046(2) 0.040(2) 0.0240(18) 0.0212(18)
C33 0.0173(16) 0.044(2) 0.029(2) 0.0197(17) 0.0102(15) 0.0129(15)
C34 0.0208(16) 0.0288(17) 0.0179(17) 0.0121(14) 0.0042(13) 0.0100(14)
C35 0.0176(15) 0.0223(16) 0.0163(16) 0.0089(13) 0.0043(13) 0.0033(12)

loop_
_atom_type_symbol
_atom_type_description
_atom_type_scat_dispersion_real
_atom_type_scat_dispersion_imag
_atom_type_scat_source
C C 0.0033 0.0016 'International Tables Vol C Tables 4.2.6.8 and 6.1.1.4'
H H 0.0000 0.0000 'International Tables Vol C Tables 4.2.6.8 and 6.1.1.4'
Cu Cu 0.3201 1.2651 'International Tables Vol C Tables 4.2.6.8 and 6.1.1.4'
I I -0.4742 1.8119 'International Tables Vol C Tables 4.2.6.8 and 6.1.1.4'
N N 0.0061 0.0033 'International Tables Vol C Tables 4.2.6.8 and 6.1.1.4'
P P 0.1023 0.0942 'International Tables Vol C Tables 4.2.6.8 and 6.1.1.4'

loop_
_geom_angle_atom_site_label_1
_geom_angle_atom_site_label_2
_geom_angle_atom_site_label_3
_geom_angle
_geom_angle_site_symmetry_1
_geom_angle_site_symmetry_3
_geom_angle_publ_flag
I1 Cu1 Cu1 57.018(14) 2_666 2_666 ?
I1 Cu1 Cu1 58.213(14) . 2_666 ?
I1 Cu1 I1 115.231(14) . 2_666 ?
P1 Cu1 Cu1 127.58(3) . 2_666 ?
P1 Cu1 I1 107.95(3) . 2_666 ?
P1 Cu1 I1 110.21(2) . . ?
N1 Cu1 Cu1 119.65(8) . 2_666 ?
N1 Cu1 I1 102.01(7) . 2_666 ?
N1 Cu1 I1 108.82(8) . . ?
N1 Cu1 P1 112.46(8) . . ?
Cu1 I1 Cu1 64.770(14) . 2_666 ?
C18 P1 Cu1 114.11(11) . . ?
C24 P1 Cu1 116.08(11) . . ?
C24 P1 C18 104.73(14) . . ?
C24 P1 C30 104.20(14) . . ?
C30 P1 Cu1 112.85(10) . . ?
C30 P1 C18 103.56(14) . . ?
C2 N1 Cu1 122.5(2) . . ?
C2 N1 C6 117.2(3) . . ?
C6 N1 Cu1 119.3(2) . . ?
C7 N8 N9 102.0(3) . . ?
N8 N9 H9 127(3) . . ?
C10 N9 N8 111.0(3) . . ?
C10 N9 H9 122(3) . . ?
C10 N11 C7 103.0(3) . . ?
N1 C2 H2 118.2 . . ?
N1 C2 C3 123.6(3) . . ?
C3 C2 H2 118.2 . . ?
C2 C3 H3 120.6 . . ?
C2 C3 C4 118.8(3) . . ?
C4 C3 H3 120.6 . . ?
C3 C4 C7 120.7(3) . . ?
C5 C4 C3 118.0(3) . . ?
C5 C4 C7 121.3(3) . . ?
C4 C5 H5 120.4 . . ?
C6 C5 C4 119.3(3) . . ?
C6 C5 H5 120.4 . . ?
N1 C6 C5 123.0(3) . . ?
N1 C6 H6 118.5 . . ?
C5 C6 H6 118.5 . . ?
N8 C7 N11 115.0(3) . . ?
N8 C7 C4 121.7(3) . . ?
N11 C7 C4 123.2(3) . . ?
N9 C10 C12 124.7(3) . . ?
N11 C10 N9 108.9(3) . . ?
N11 C10 C12 126.4(3) . . ?
C13 C12 C10 121.4(3) . . ?
C17 C12 C10 118.8(3) . . ?
C17 C12 C13 119.8(3) . . ?
C12 C13 H13 120.0 . . ?
C14 C13 C12 120.0(3) . . ?
C14 C13 H13 120.0 . . ?
C13 C14 H14 119.9 . . ?
C15 C14 C13 120.2(3) . . ?
C15 C14 H14 119.9 . . ?
C14 C15 H15 120.1 . . ?
C14 C15 C16 119.8(3) . . ?
C16 C15 H15 120.1 . . ?
C15 C16 H16 119.8 . . ?
C17 C16 C15 120.5(3) . . ?
C17 C16 H16 119.8 . . ?
C12 C17 H17 120.1 . . ?
C16 C17 C12 119.7(3) . . ?
C16 C17 H17 120.1 . . ?
C19 C18 P1 117.6(2) . . ?
C19 C18 C23 119.0(3) . . ?
C23 C18 P1 123.4(3) . . ?
C18 C19 H19 119.6 . . ?
C20 C19 C18 120.8(3) . . ?
C20 C19 H19 119.6 . . ?
C19 C20 H20 120.1 . . ?
C21 C20 C19 119.8(3) . . ?
C21 C20 H20 120.1 . . ?
C20 C21 H21 119.9 . . ?
C20 C21 C22 120.2(3) . . ?
C22 C21 H21 119.9 . . ?
C21 C22 H22 120.1 . . ?
C23 C22 C21 119.8(3) . . ?
C23 C22 H22 120.1 . . ?
C18 C23 H23 119.8 . . ?
C22 C23 C18 120.4(3) . . ?
C22 C23 H23 119.8 . . ?
C25 C24 P1 117.5(2) . . ?
C29 C24 P1 123.4(2) . . ?
C29 C24 C25 119.0(3) . . ?
C24 C25 H25 119.9 . . ?
C26 C25 C24 120.3(3) . . ?
C26 C25 H25 119.9 . . ?
C25 C26 H26 119.8 . . ?
C27 C26 C25 120.3(3) . . ?
C27 C26 H26 119.8 . . ?
C26 C27 H27 120.1 . . ?
C26 C27 C28 119.8(3) . . ?
C28 C27 H27 120.1 . . ?
C27 C28 H28 119.9 . . ?
C29 C28 C27 120.1(3) . . ?
C29 C28 H28 119.9 . . ?
C24 C29 H29 119.8 . . ?
C28 C29 C24 120.4(3) . . ?
C28 C29 H29 119.8 . . ?
C31 C30 P1 122.9(3) . . ?
C31 C30 C35 118.6(3) . . ?
C35 C30 P1 118.3(2) . . ?
C30 C31 H31 119.6 . . ?
C32 C31 C30 120.7(3) . . ?
C32 C31 H31 119.6 . . ?
C31 C32 H32 120.0 . . ?
C33 C32 C31 120.0(3) . . ?
C33 C32 H32 120.0 . . ?
C32 C33 H33 119.9 . . ?
C32 C33 C34 120.1(3) . . ?
C34 C33 H33 119.9 . . ?
C33 C34 H34 120.2 . . ?
C33 C34 C35 119.6(3) . . ?
C35 C34 H34 120.2 . . ?
C30 C35 H35 119.5 . . ?
C34 C35 C30 120.9(3) . . ?
C34 C35 H35 119.5 . . ?

loop_
_geom_bond_atom_site_label_1
_geom_bond_atom_site_label_2
_geom_bond_distance
_geom_bond_site_symmetry_2
_geom_bond_publ_flag
Cu1 Cu1 2.8627(8) 2_666 ?
Cu1 I1 2.6900(4) 2_666 ?
Cu1 I1 2.6546(5) . ?
Cu1 P1 2.2316(9) . ?
Cu1 N1 2.050(3) . ?
I1 Cu1 2.6900(4) 2_666 ?
P1 C18 1.831(3) . ?
P1 C24 1.819(3) . ?
P1 C30 1.819(3) . ?
N1 C2 1.339(4) . ?
N1 C6 1.351(4) . ?
N8 N9 1.354(4) . ?
N8 C7 1.318(4) . ?
N9 C10 1.349(4) . ?
N9 H9 0.79(4) . ?
N11 C7 1.367(4) . ?
N11 C10 1.332(4) . ?
C2 H2 0.9500 . ?
C2 C3 1.380(4) . ?
C3 H3 0.9500 . ?
C3 C4 1.396(4) . ?
C4 C5 1.389(5) . ?
C4 C7 1.468(4) . ?
C5 H5 0.9500 . ?
C5 C6 1.379(4) . ?
C6 H6 0.9500 . ?
C10 C12 1.466(4) . ?
C12 C13 1.393(5) . ?
C12 C17 1.389(5) . ?
C13 H13 0.9500 . ?
C13 C14 1.387(5) . ?
C14 H14 0.9500 . ?
C14 C15 1.381(6) . ?
C15 H15 0.9500 . ?
C15 C16 1.387(6) . ?
C16 H16 0.9500 . ?
C16 C17 1.386(5) . ?
C17 H17 0.9500 . ?
C18 C19 1.389(5) . ?
C18 C23 1.396(4) . ?
C19 H19 0.9500 . ?
C19 C20 1.388(5) . ?
C20 H20 0.9500 . ?
C20 C21 1.377(5) . ?
C21 H21 0.9500 . ?
C21 C22 1.395(5) . ?
C22 H22 0.9500 . ?
C22 C23 1.385(5) . ?
C23 H23 0.9500 . ?
C24 C25 1.399(4) . ?
C24 C29 1.398(4) . ?
C25 H25 0.9500 . ?
C25 C26 1.395(4) . ?
C26 H26 0.9500 . ?
C26 C27 1.380(5) . ?
C27 H27 0.9500 . ?
C27 C28 1.396(5) . ?
C28 H28 0.9500 . ?
C28 C29 1.389(5) . ?
C29 H29 0.9500 . ?
C30 C31 1.389(5) . ?
C30 C35 1.393(5) . ?
C31 H31 0.9500 . ?
C31 C32 1.385(5) . ?
C32 H32 0.9500 . ?
C32 C33 1.384(5) . ?
C33 H33 0.9500 . ?
C33 C34 1.385(5) . ?
C34 H34 0.9500 . ?
C34 C35 1.387(4) . ?
C35 H35 0.9500 . ?

loop_
_geom_torsion_atom_site_label_1
_geom_torsion_atom_site_label_2
_geom_torsion_atom_site_label_3
_geom_torsion_atom_site_label_4
_geom_torsion
_geom_torsion_site_symmetry_1
_geom_torsion_site_symmetry_2
_geom_torsion_site_symmetry_3
_geom_torsion_site_symmetry_4
_geom_torsion_publ_flag
Cu1 P1 C18 C19 -15.2(3) . . . . ?
Cu1 P1 C18 C23 165.6(2) . . . . ?
Cu1 P1 C24 C25 -23.8(3) . . . . ?
Cu1 P1 C24 C29 159.1(2) . . . . ?
Cu1 P1 C30 C31 111.1(3) . . . . ?
Cu1 P1 C30 C35 -63.1(3) . . . . ?
Cu1 N1 C2 C3 167.6(2) . . . . ?
Cu1 N1 C6 C5 -167.9(3) . . . . ?
P1 C18 C19 C20 179.4(3) . . . . ?
P1 C18 C23 C22 -178.9(2) . . . . ?
P1 C24 C25 C26 -176.1(2) . . . . ?
P1 C24 C29 C28 175.3(3) . . . . ?
P1 C30 C31 C32 -173.9(3) . . . . ?
P1 C30 C35 C34 173.5(3) . . . . ?
N1 C2 C3 C4 -0.4(5) . . . . ?
N8 N9 C10 N11 -0.5(4) . . . . ?
N8 N9 C10 C12 178.7(3) . . . . ?
N9 N8 C7 N11 0.0(4) . . . . ?
N9 N8 C7 C4 178.5(3) . . . . ?
N9 C10 C12 C13 -2.7(5) . . . . ?
N9 C10 C12 C17 178.3(3) . . . . ?
N11 C10 C12 C13 176.3(3) . . . . ?
N11 C10 C12 C17 -2.7(5) . . . . ?
C2 N1 C6 C5 1.1(5) . . . . ?
C2 C3 C4 C5 1.6(4) . . . . ?
C2 C3 C4 C7 -177.8(3) . . . . ?
C3 C4 C5 C6 -1.5(5) . . . . ?
C3 C4 C7 N8 25.7(5) . . . . ?
C3 C4 C7 N11 -156.0(3) . . . . ?
C4 C5 C6 N1 0.1(5) . . . . ?
C5 C4 C7 N8 -153.7(3) . . . . ?
C5 C4 C7 N11 24.7(5) . . . . ?
C6 N1 C2 C3 -1.0(5) . . . . ?
C7 N8 N9 C10 0.2(3) . . . . ?
C7 N11 C10 N9 0.4(3) . . . . ?
C7 N11 C10 C12 -178.7(3) . . . . ?
C7 C4 C5 C6 177.9(3) . . . . ?
C10 N11 C7 N8 -0.3(4) . . . . ?
C10 N11 C7 C4 -178.8(3) . . . . ?
C10 C12 C13 C14 -178.6(3) . . . . ?
C10 C12 C17 C16 178.8(3) . . . . ?
C12 C13 C14 C15 0.3(5) . . . . ?
C13 C12 C17 C16 -0.3(5) . . . . ?
C13 C14 C15 C16 -1.0(6) . . . . ?
C14 C15 C16 C17 1.1(6) . . . . ?
C15 C16 C17 C12 -0.5(5) . . . . ?
C17 C12 C13 C14 0.4(5) . . . . ?
C18 P1 C24 C25 103.0(2) . . . . ?
C18 P1 C24 C29 -74.1(3) . . . . ?
C18 P1 C30 C31 -12.8(3) . . . . ?
C18 P1 C30 C35 173.0(3) . . . . ?
C18 C19 C20 C21 -0.2(5) . . . . ?
C19 C18 C23 C22 1.8(4) . . . . ?
C19 C20 C21 C22 1.2(5) . . . . ?
C20 C21 C22 C23 -0.7(5) . . . . ?
C21 C22 C23 C18 -0.9(4) . . . . ?
C23 C18 C19 C20 -1.3(5) . . . . ?
C24 P1 C18 C19 -143.2(2) . . . . ?
C24 P1 C18 C23 37.6(3) . . . . ?
C24 P1 C30 C31 -122.1(3) . . . . ?
C24 P1 C30 C35 63.7(3) . . . . ?
C24 C25 C26 C27 0.4(5) . . . . ?
C25 C24 C29 C28 -1.8(5) . . . . ?
C25 C26 C27 C28 -1.3(5) . . . . ?
C26 C27 C28 C29 0.6(5) . . . . ?
C27 C28 C29 C24 0.9(5) . . . . ?
C29 C24 C25 C26 1.1(4) . . . . ?
C30 P1 C18 C19 107.9(3) . . . . ?
C30 P1 C18 C23 -71.4(3) . . . . ?
C30 P1 C24 C25 -148.6(2) . . . . ?
C30 P1 C24 C29 34.3(3) . . . . ?
C30 C31 C32 C33 0.6(6) . . . . ?
C31 C30 C35 C34 -0.9(5) . . . . ?
C31 C32 C33 C34 -0.9(6) . . . . ?
C32 C33 C34 C35 0.3(6) . . . . ?
C33 C34 C35 C30 0.7(5) . . . . ?
C35 C30 C31 C32 0.3(5) . . . . ?

loop_
_twin_individual_id
_twin_individual_mass_fraction_refined
1 0(10)
2 1(10)
